data_7035821
loop_
_publ_author_name
'Song, Chengling'
'Hu, Jiayi'
'Ling, Yajing'
'Feng, Yunlong'
'Chen, De-Li'
'He, Yabing'

_publ_section_title
;
 Merging open metal sites and Lewis basic sites in a NbO-type
 metal-organic framework for improved C2H2/CH4 and CO2/CH4 separation.
;
_journal_issue 33
_journal_name_full 'Dalton transactions (Cambridge, England : 2003)'
_journal_page_first 14823
_journal_page_last 14829
_journal_paper_doi 10.1039/c5dt02089a
_journal_volume 44
_journal_year 2015
_chemical_formula_sum 'C10 H4 Cu N O5'
_chemical_formula_weight 281.69
_chemical_name_systematic
; 
 ? 
;
_space_group_IT_number 166
_symmetry_cell_setting trigonal
_symmetry_space_group_name_Hall '-R 3 2"'
_symmetry_space_group_name_H-M 'R -3 m :H'
_atom_sites_solution_hydrogens geom
_atom_sites_solution_primary direct
_atom_sites_solution_secondary difmap
_audit_creation_method SHELXL-97
_audit_update_record
;
2015-03-28 deposited with the CCDC.
2015-07-16 downloaded from the CCDC.
;
_cell_angle_alpha 90.00
_cell_angle_beta 90.00
_cell_angle_gamma 120.00
_cell_formula_units_Z 18
_cell_length_a 18.7626(3)
_cell_length_b 18.7626(3)
_cell_length_c 37.7902(14)
_cell_measurement_temperature 293(2)
_cell_volume 11521.2(5)
_computing_structure_refinement 'SHELXL-97 (Sheldrick, 1997)'
_computing_structure_solution 'SHELXS-97 (Sheldrick, 1990)'
_diffrn_ambient_temperature 293(2)
_diffrn_measured_fraction_theta_full 0.999
_diffrn_measured_fraction_theta_max 0.999
_diffrn_radiation_monochromator graphite
_diffrn_radiation_source 'fine-focus sealed tube'
_diffrn_radiation_type MoK\a
_diffrn_radiation_wavelength 0.71073
_diffrn_reflns_av_R_equivalents 0.1003
_diffrn_reflns_av_sigmaI/netI 0.0413
_diffrn_reflns_limit_h_max 18
_diffrn_reflns_limit_h_min -24
_diffrn_reflns_limit_k_max 24
_diffrn_reflns_limit_k_min -24
_diffrn_reflns_limit_l_max 49
_diffrn_reflns_limit_l_min -42
_diffrn_reflns_number 26432
_diffrn_reflns_theta_full 27.49
_diffrn_reflns_theta_max 27.49
_diffrn_reflns_theta_min 1.36
_exptl_absorpt_coefficient_mu 0.856
_exptl_absorpt_correction_T_max 0.8492
_exptl_absorpt_correction_T_min 0.7563
_exptl_crystal_density_diffrn 0.731
_exptl_crystal_density_method 'not measured'
_exptl_crystal_description BLOCK
_exptl_crystal_F_000 2682
_exptl_crystal_size_max 0.35
_exptl_crystal_size_mid 0.26
_exptl_crystal_size_min 0.20
_platon_squeeze_details
;
;
_refine_diff_density_max 1.613
_refine_diff_density_min -0.753
_refine_diff_density_rms 0.229
_refine_ls_extinction_method none
_refine_ls_goodness_of_fit_ref 1.186
_refine_ls_hydrogen_treatment mixed
_refine_ls_matrix_type full
_refine_ls_number_parameters 124
_refine_ls_number_reflns 3224
_refine_ls_number_restraints 27
_refine_ls_restrained_S_all 1.185
_refine_ls_R_factor_all 0.0771
_refine_ls_R_factor_gt 0.0708
_refine_ls_shift/su_max 0.034
_refine_ls_shift/su_mean 0.006
_refine_ls_structure_factor_coef Fsqd
_refine_ls_weighting_details 'calc w=1/[\s^2^(Fo^2^)+(0.1685P)^2^+11.6409P] where P=(Fo^2^+2Fc^2^)/3'
_refine_ls_weighting_scheme calc
_refine_ls_wR_factor_gt 0.2411
_refine_ls_wR_factor_ref 0.2471
_reflns_number_gt 2714
_reflns_number_total 3224
_reflns_threshold_expression >2sigma(I)
_cod_data_source_file c5dt02089a2.cif
_cod_data_source_block 2014061e_0m
_cod_depositor_comments 'Adding full bibliography for 7035821.cif.'
_cod_original_cell_volume 11521.1(5)
_cod_original_sg_symbol_H-M R-3M
_cod_original_formula_sum 'C10 H4 Cu  N O5 '
_cod_database_code 7035821

loop_
_symmetry_equiv_pos_as_xyz
'x, y, z'
'-y, x-y, z'
'-x+y, -x, z'
'y, x, -z'
'-x, -x+y, -z'
'x-y, -y, -z'
'x+2/3, y+1/3, z+1/3'
'-y+2/3, x-y+1/3, z+1/3'
'-x+y+2/3, -x+1/3, z+1/3'
'y+2/3, x+1/3, -z+1/3'
'-x+2/3, -x+y+1/3, -z+1/3'
'x-y+2/3, -y+1/3, -z+1/3'
'x+1/3, y+2/3, z+2/3'
'-y+1/3, x-y+2/3, z+2/3'
'-x+y+1/3, -x+2/3, z+2/3'
'y+1/3, x+2/3, -z+2/3'
'-x+1/3, -x+y+2/3, -z+2/3'
'x-y+1/3, -y+2/3, -z+2/3'
'-x, -y, -z'
'y, -x+y, -z'
'x-y, x, -z'
'-y, -x, z'
'x, x-y, z'
'-x+y, y, z'
'-x+2/3, -y+1/3, -z+1/3'
'y+2/3, -x+y+1/3, -z+1/3'
'x-y+2/3, x+1/3, -z+1/3'
'-y+2/3, -x+1/3, z+1/3'
'x+2/3, x-y+1/3, z+1/3'
'-x+y+2/3, y+1/3, z+1/3'
'-x+1/3, -y+2/3, -z+2/3'
'y+1/3, -x+y+2/3, -z+2/3'
'x-y+1/3, x+2/3, -z+2/3'
'-y+1/3, -x+2/3, z+2/3'
'x+1/3, x-y+2/3, z+2/3'
'-x+y+1/3, y+2/3, z+2/3'

loop_
_atom_site_label
_atom_site_type_symbol
_atom_site_fract_x
_atom_site_fract_y
_atom_site_fract_z
_atom_site_U_iso_or_equiv
_atom_site_adp_type
_atom_site_occupancy
_atom_site_symmetry_multiplicity
_atom_site_calc_flag
_atom_site_refinement_flags
_atom_site_disorder_assembly
_atom_site_disorder_group
Cu1 Cu 0.523088(14) 0.476912(14) -0.029035(12) 0.0308(3) Uani 1 2 d S . .
O1 O 0.48271(19) 0.37201(17) -0.00438(7) 0.0501(7) Uani 1 1 d . A -1
O2 O 0.4428(2) 0.41015(16) 0.04434(7) 0.0520(7) Uani 1 1 d . . -1
O1W O 0.5556(2) 0.4444(2) -0.07877(15) 0.0910(17) Uani 1 2 d S A .
C1 C 0.4541(2) 0.3606(2) 0.02649(9) 0.0410(7) Uani 1 1 d . . .
C2 C 0.4331(2) 0.2806(2) 0.04408(10) 0.0452(8) Uani 1 1 d . A .
C3 C 0.4479(3) 0.22397(16) 0.02686(13) 0.0418(10) Uani 1 2 d S . .
H3 H 0.4679 0.2339 0.0038 0.050 Uiso 1 2 calc SR A .
C4 C 0.4033(3) 0.2652(3) 0.07876(11) 0.0593(11) Uani 1 1 d . . .
H4 H 0.3931 0.3030 0.0903 0.071 Uiso 1 1 calc R A .
C5 C 0.3888(5) 0.1944(3) 0.09612(18) 0.069(2) Uani 1 2 d S . .
C6 C 0.3734(11) 0.1867(5) 0.1350(4) 0.051(5) Uani 0.50 2 d SPD . .
C7 C 0.4017(10) 0.1478(10) 0.1570(5) 0.076(9) Uani 0.25 1 d PD . .
H7 H 0.438(3) 0.128(4) 0.1494(12) 0.091 Uiso 0.25 1 d PD . .
C8 C 0.3794(13) 0.1369(13) 0.1923(5) 0.091(9) Uani 0.25 1 d PD . .
H8 H 0.401(4) 0.110(4) 0.2065(10) 0.110 Uiso 0.25 1 d PD . .
C9 C 0.3260(12) 0.1630(6) 0.2036(4) 0.058(5) Uani 0.50 2 d SPD . .
N1 N 0.3035(10) 0.2069(10) 0.1819(4) 0.055(6) Uani 0.25 1 d PD . -1
N2 N 0.3249(12) 0.2171(12) 0.1469(4) 0.053(6) Uani 0.25 1 d PDU . -1

loop_
_atom_site_aniso_label
_atom_site_aniso_U_11
_atom_site_aniso_U_22
_atom_site_aniso_U_33
_atom_site_aniso_U_23
_atom_site_aniso_U_13
_atom_site_aniso_U_12
Cu1 0.0378(3) 0.0378(3) 0.0267(4) -0.00051(8) 0.00051(8) 0.0262(3)
O1 0.0731(18) 0.0440(14) 0.0429(13) 0.0080(11) 0.0103(12) 0.0366(13)
O2 0.0782(19) 0.0456(14) 0.0465(13) 0.0097(11) 0.0136(13) 0.0417(14)
O1W 0.106(3) 0.106(3) 0.069(3) -0.0199(15) 0.0199(15) 0.058(4)
C1 0.0498(18) 0.0411(17) 0.0411(16) 0.0043(14) 0.0013(14) 0.0296(15)
C2 0.061(2) 0.0409(18) 0.0411(18) 0.0067(14) 0.0089(15) 0.0315(17)
C3 0.053(3) 0.0390(16) 0.038(2) 0.0029(10) 0.006(2) 0.0263(14)
C4 0.096(3) 0.051(2) 0.049(2) 0.0092(17) 0.024(2) 0.050(2)
C5 0.120(6) 0.058(2) 0.049(3) 0.0183(18) 0.037(4) 0.060(3)
C6 0.081(13) 0.049(5) 0.033(6) 0.007(4) 0.015(7) 0.041(7)
C7 0.09(2) 0.051(14) 0.068(15) 0.012(10) 0.038(14) 0.020(14)
C8 0.081(19) 0.09(2) 0.059(14) -0.006(12) 0.022(13) 0.014(15)
C9 0.078(13) 0.053(6) 0.052(9) 0.007(4) 0.013(8) 0.039(7)
N1 0.066(16) 0.035(9) 0.044(10) 0.003(7) 0.032(11) 0.011(11)
N2 0.061(11) 0.051(8) 0.040(7) 0.001(6) 0.024(7) 0.024(7)

loop_
_atom_type_symbol
_atom_type_description
_atom_type_scat_dispersion_real
_atom_type_scat_dispersion_imag
_atom_type_scat_source
C C 0.0033 0.0016 'International Tables Vol C Tables 4.2.6.8 and 6.1.1.4'
H H 0.0000 0.0000 'International Tables Vol C Tables 4.2.6.8 and 6.1.1.4'
Cu Cu 0.3201 1.2651 'International Tables Vol C Tables 4.2.6.8 and 6.1.1.4'
N N 0.0061 0.0033 'International Tables Vol C Tables 4.2.6.8 and 6.1.1.4'
O O 0.0106 0.0060 'International Tables Vol C Tables 4.2.6.8 and 6.1.1.4'

loop_
_geom_angle_atom_site_label_1
_geom_angle_atom_site_label_2
_geom_angle_atom_site_label_3
_geom_angle
_geom_angle_site_symmetry_1
_geom_angle_site_symmetry_3
O1 Cu1 O1 88.36(18) 22_665 .
O1 Cu1 O2 167.63(11) 22_665 4
O1 Cu1 O2 90.02(14) . 4
O1 Cu1 O2 90.02(14) 22_665 19_665
O1 Cu1 O2 167.63(11) . 19_665
O2 Cu1 O2 88.95(19) 4 19_665
O1 Cu1 O1W 98.75(15) 22_665 .
O1 Cu1 O1W 98.75(15) . .
O2 Cu1 O1W 93.61(15) 4 .
O2 Cu1 O1W 93.61(15) 19_665 .
O1 Cu1 Cu1 84.80(8) 22_665 19_665
O1 Cu1 Cu1 84.80(8) . 19_665
O2 Cu1 Cu1 82.84(8) 4 19_665
O2 Cu1 Cu1 82.84(8) 19_665 19_665
O1W Cu1 Cu1 175.01(19) . 19_665
C1 O1 Cu1 122.1(2) . .
C1 O2 Cu1 123.9(2) . 19_665
O2 C1 O1 126.2(3) . .
O2 C1 C2 116.5(3) . .
O1 C1 C2 117.3(3) . .
C3 C2 C4 119.6(3) . .
C3 C2 C1 120.3(3) . .
C4 C2 C1 120.0(3) . .
C2 C3 C2 120.0(4) 23 .
C2 C3 H3 120.0 23 .
C2 C3 H3 120.0 . .
C5 C4 C2 120.7(4) . .
C5 C4 H4 119.6 . .
C2 C4 H4 119.6 . .
C4 C5 C4 119.4(5) 23 .
C4 C5 C9 119.6(3) 23 25
C4 C5 C9 119.6(3) . 25
C4 C5 C6 119.8(3) 23 .
C4 C5 C6 119.8(3) . .
C9 C5 C6 22.0(9) 25 .
C9 C6 N1 93.0(17) 25 25
C9 C6 N1 93.0(17) 25 11
N1 C6 N1 116(2) 25 11
C9 C6 N2 64.9(18) 25 .
N1 C6 N2 113.0(14) 25 .
N1 C6 N2 28.2(10) 11 .
C9 C6 N2 64.9(18) 25 23
N1 C6 N2 28.2(10) 25 23
N1 C6 N2 113.0(14) 11 23
N2 C6 N2 97.1(17) . 23
C9 C6 C7 121.7(18) 25 23
N1 C6 C7 110.6(14) 25 23
N1 C6 C7 28.7(10) 11 23
N2 C6 C7 56.8(11) . 23
N2 C6 C7 122.5(10) 23 23
C9 C6 C7 121.7(17) 25 .
N1 C6 C7 28.7(10) 25 .
N1 C6 C7 110.6(14) 11 .
N2 C6 C7 122.5(10) . .
N2 C6 C7 56.8(11) 23 .
C7 C6 C7 92.7(15) 23 .
C9 C6 C5 79(3) 25 .
N1 C6 C5 121.7(11) 25 .
N1 C6 C5 121.7(11) 11 .
N2 C6 C5 114.7(10) . .
N2 C6 C5 114.7(10) 23 .
C7 C6 C5 122.7(9) 23 .
C7 C6 C5 122.7(9) . .
C9 C6 C8 44.6(15) 25 11
N1 C6 C8 48.5(12) 25 11
N1 C6 C8 108.0(14) 11 11
N2 C6 C8 85.4(12) . 11
N2 C6 C8 20.3(10) 23 11
C7 C6 C8 127.3(11) 23 11
C7 C6 C8 77.1(13) . 11
C5 C6 C8 105.3(13) . 11
C9 C6 C8 44.6(15) 25 25
N1 C6 C8 108.0(14) 25 25
N1 C6 C8 48.5(12) 11 25
N2 C6 C8 20.3(10) . 25
N2 C6 C8 85.4(12) 23 25
C7 C6 C8 77.1(13) 23 25
C7 C6 C8 127.3(11) . 25
C5 C6 C8 105.3(13) . 25
C8 C6 C8 69.9(13) 11 25
N1 C7 N2 2.5(19) 25 23
N1 C7 C6 62(2) 25 .
N2 C7 C6 61.4(11) 23 .
N1 C7 C8 93(2) 25 .
N2 C7 C8 91.9(12) 23 .
C6 C7 C8 119.6(13) . .
N1 C7 N2 67(2) 25 25
N2 C7 N2 65.9(13) 23 25
C6 C7 N2 104.5(14) . 25
C8 C7 N2 26.0(10) . 25
N1 C7 C9 46(2) 25 25
N2 C7 C9 45.3(11) 23 25
C6 C7 C9 16.1(7) . 25
C8 C7 C9 114.9(14) . 25
N2 C7 C9 94.8(14) 25 25
N1 C7 N1 49(2) 25 23
N2 C7 N1 47.5(9) 23 23
C6 C7 N1 92.0(11) . 23
C8 C7 N1 44.4(8) . 23
N2 C7 N1 18.4(9) 25 23
C9 C7 N1 79.8(13) 25 23
N1 C7 C8 4(2) 25 11
N2 C7 C8 1.8(11) 23 11
C6 C7 C8 59.6(10) . 11
C8 C7 C8 92.9(13) . 11
N2 C7 C8 66.9(11) 25 11
C9 C7 C8 43.5(8) 25 11
N1 C7 C8 48.5(10) 23 11
N1 C7 C7 93(2) 25 23
N2 C7 C7 91.4(12) 23 23
C6 C7 C7 43.7(7) . 23
C8 C7 C7 89.8(8) . 23
N2 C7 C7 91.2(10) 25 23
C9 C7 C7 55.2(6) 25 23
N1 C7 C7 91.2(7) 23 23
C8 C7 C7 89.9(6) 11 23
N1 C7 H7 116(4) 25 .
N2 C7 H7 118(4) 23 .
C6 C7 H7 124(3) . .
C8 C7 H7 117(3) . .
N2 C7 H7 128(3) 25 .
C9 C7 H7 126(3) 25 .
N1 C7 H7 131(3) 23 .
C8 C7 H7 119(4) 11 .
C7 C7 H7 137(4) 23 .
N2 C8 N1 2(2) 25 23
N2 C8 C9 64(2) 25 .
N1 C8 C9 61.4(10) 23 .
N2 C8 C7 85(2) 25 .
N1 C8 C7 87.4(12) 23 .
C9 C8 C7 117.6(13) . .
N2 C8 N1 60(2) 25 25
N1 C8 N1 62.5(12) 23 25
C9 C8 N1 102.6(13) . 25
C7 C8 N1 24.9(8) . 25
N2 C8 C6 46.9(19) 25 25
N1 C8 C6 44.7(10) 23 25
C9 C8 C6 16.8(8) . 25
C7 C8 C6 109.8(13) . 25
N1 C8 C6 90.5(13) 25 25
N2 C8 N2 43(2) 25 23
N1 C8 N2 44.9(9) 23 23
C9 C8 N2 90.0(11) . 23
C7 C8 N2 42.4(8) . 23
N1 C8 N2 17.6(7) 25 23
C6 C8 N2 75.8(12) 25 23
N2 C8 C7 4(2) 25 11
N1 C8 C7 1.8(11) 23 11
C9 C8 C7 60.0(10) . 11
C7 C8 C7 87.1(13) . 11
N1 C8 C7 62.3(11) 25 11
C6 C8 C7 43.3(7) 25 11
N2 C8 C7 44.7(10) 23 11
N2 C8 C8 93(2) 25 23
N1 C8 C8 92.0(12) 23 23
C9 C8 C8 44.3(9) . 23
C7 C8 C8 90.2(8) . 23
N1 C8 C8 91.6(10) 25 23
C6 C8 C8 55.1(7) 25 23
N2 C8 C8 91.1(8) 23 23
C7 C8 C8 90.1(6) 11 23
N2 C8 H8 120(4) 25 .
N1 C8 H8 120(4) 23 .
C9 C8 H8 126(3) . .
C7 C8 H8 116(3) . .
N1 C8 H8 126(3) 25 .
C6 C8 H8 130(3) 25 .
N2 C8 H8 131(3) 23 .
C7 C8 H8 121(4) 11 .
C8 C8 H8 138(3) 23 .
C6 C9 N2 91(2) 25 25
C6 C9 N2 91(2) 25 11
N2 C9 N2 112(2) 25 11
C6 C9 N1 62.5(16) 25 23
N2 C9 N1 28.1(9) 25 23
N2 C9 N1 111.5(15) 11 23
C6 C9 N1 62.6(16) 25 .
N2 C9 N1 111.5(15) 25 .
N2 C9 N1 28.1(9) 11 .
N1 C9 N1 98.0(16) 23 .
C6 C9 C8 118.6(19) 25 23
N2 C9 C8 107.6(16) 25 23
N2 C9 C8 28.1(11) 11 23
N1 C9 C8 121.5(11) 23 23
N1 C9 C8 56.2(11) . 23
C6 C9 C8 118.6(19) 25 .
N2 C9 C8 28.1(11) 25 .
N2 C9 C8 107.6(16) 11 .
N1 C9 C8 56.2(11) 23 .
N1 C9 C8 121.5(11) . .
C8 C9 C8 91.4(18) 23 .
C6 C9 C5 79(3) 25 25
N2 C9 C5 123.6(11) 25 25
N2 C9 C5 123.6(11) 11 25
N1 C9 C5 111.8(10) 23 25
N1 C9 C5 111.7(10) . 25
C8 C9 C5 126.2(9) 23 25
C8 C9 C5 126.2(9) . 25
C6 C9 C7 42.2(14) 25 11
N2 C9 C7 48.4(12) 25 11
N2 C9 C7 106.3(16) 11 11
N1 C9 C7 20.4(9) 23 11
N1 C9 C7 85.6(12) . 11
C8 C9 C7 125.7(12) 23 11
C8 C9 C7 76.5(13) . 11
C5 C9 C7 101.9(14) 25 11
C6 C9 C7 42.2(14) 25 25
N2 C9 C7 106.3(16) 25 25
N2 C9 C7 48.4(12) 11 25
N1 C9 C7 85.7(12) 23 25
N1 C9 C7 20.4(9) . 25
C8 C9 C7 76.5(13) 23 25
C8 C9 C7 125.7(12) . 25
C5 C9 C7 101.9(13) 25 25
C7 C9 C7 69.6(12) 11 25
C7 N1 C6 89(2) 25 25
C7 N1 C8 175(3) 25 23
C6 N1 C8 86.9(17) 25 23
C7 N1 N2 86(3) 25 .
C6 N1 N2 121.5(16) 25 .
C8 N1 N2 93.0(15) 23 .
C7 N1 C9 113(3) 25 .
C6 N1 C9 24.5(11) 25 .
C8 N1 C9 62.4(12) 23 .
N2 N1 C9 120.5(12) . .
C7 N1 C8 62(2) 25 25
C6 N1 C8 117.1(17) 25 25
C8 N1 C8 117.4(12) 23 25
N2 N1 C8 24.5(10) . 25
C9 N1 C8 127.9(14) . 25
C7 N1 C7 131(2) 25 23
C6 N1 C7 111.0(14) 25 23
C8 N1 C7 48.3(9) 23 23
N2 N1 C7 44.8(11) . 23
C9 N1 C7 93.3(11) . 23
C8 N1 C7 69.2(10) 25 23
C8 N2 C9 88(2) 25 25
C8 N2 C7 175(3) 25 23
C9 N2 C7 86.3(16) 25 23
C8 N2 N1 95(3) 25 .
C9 N2 N1 124.2(16) 25 .
C7 N2 N1 87.7(16) 23 .
C8 N2 C6 113(3) 25 .
C9 N2 C6 24.5(11) 25 .
C7 N2 C6 61.8(11) 23 .
N1 N2 C6 117.8(12) . .
C8 N2 C7 69(2) 25 25
C9 N2 C7 120.8(17) 25 25
C7 N2 C7 114.0(13) 23 25
N1 N2 C7 26.5(11) . 25
C6 N2 C7 127.5(15) . 25
C8 N2 C8 137(2) 25 23
C9 N2 C8 110.7(16) 25 23
C7 N2 C8 45.6(10) 23 23
N1 N2 C8 42.0(10) . 23
C6 N2 C8 90.7(11) . 23
C7 N2 C8 68.4(10) 25 23

loop_
_geom_bond_atom_site_label_1
_geom_bond_atom_site_label_2
_geom_bond_distance
_geom_bond_site_symmetry_2
Cu1 O1 1.956(3) 22_665
Cu1 O1 1.956(3) .
Cu1 O2 1.969(2) 4
Cu1 O2 1.969(2) 19_665
Cu1 O1W 2.157(5) .
Cu1 Cu1 2.6585(9) 19_665
O1 C1 1.257(4) .
O2 C1 1.251(4) .
O2 Cu1 1.969(2) 19_665
C1 C2 1.502(5) .
C2 C3 1.389(4) .
C2 C4 1.397(5) .
C3 C2 1.389(4) 23
C3 H3 0.9300 .
C4 C5 1.381(5) .
C4 H4 0.9300 .
C5 C4 1.381(5) 23
C5 C9 1.492(18) 25
C5 C6 1.492(16) .
C6 C9 0.57(2) 25
C6 N1 1.218(18) 25
C6 N1 1.218(18) 11
C6 N2 1.369(14) .
C6 N2 1.369(14) 23
C6 C7 1.375(16) 23
C6 C7 1.375(16) .
C6 C8 1.73(2) 11
C6 C8 1.73(2) 25
C7 N1 0.66(2) 25
C7 N2 1.31(3) 23
C7 C8 1.383(15) .
C7 N2 1.48(2) 25
C7 C9 1.74(2) 25
C7 N1 1.85(2) 23
C7 C8 1.95(3) 11
C7 C7 1.99(3) 23
C7 H7 0.96(2) .
C8 N2 0.65(2) 25
C8 N1 1.30(2) 23
C8 C9 1.384(15) .
C8 N1 1.57(3) 25
C8 C6 1.73(2) 25
C8 N2 1.93(3) 23
C8 C7 1.95(3) 11
C8 C8 1.98(4) 23
C8 H8 0.96(2) .
C9 C6 0.57(2) 25
C9 N2 1.24(2) 25
C9 N2 1.24(2) 11
C9 N1 1.371(15) 23
C9 N1 1.371(15) .
C9 C8 1.384(16) 23
C9 C5 1.492(18) 25
C9 C7 1.74(2) 11
C9 C7 1.74(2) 25
N1 C7 0.66(2) 25
N1 C6 1.218(18) 25
N1 C8 1.30(2) 23
N1 N2 1.367(13) .
N1 C8 1.57(3) 25
N1 C7 1.85(2) 23
N2 C8 0.65(2) 25
N2 C9 1.24(2) 25
N2 C7 1.31(3) 23
N2 C7 1.48(2) 25
N2 C8 1.93(3) 23

loop_
_geom_torsion_atom_site_label_1
_geom_torsion_atom_site_label_2
_geom_torsion_atom_site_label_3
_geom_torsion_atom_site_label_4
_geom_torsion
_geom_torsion_site_symmetry_1
_geom_torsion_site_symmetry_4
O1 Cu1 O1 C1 83.2(3) 22_665 .
O2 Cu1 O1 C1 -84.5(3) 4 .
O2 Cu1 O1 C1 0.7(8) 19_665 .
O1W Cu1 O1 C1 -178.2(3) . .
Cu1 Cu1 O1 C1 -1.7(3) 19_665 .
Cu1 O2 C1 O1 -5.6(6) 19_665 .
Cu1 O2 C1 C2 173.1(3) 19_665 .
Cu1 O1 C1 O2 4.7(6) . .
Cu1 O1 C1 C2 -173.9(3) . .
O2 C1 C2 C3 -176.5(4) . .
O1 C1 C2 C3 2.3(6) . .
O2 C1 C2 C4 -0.6(6) . .
O1 C1 C2 C4 178.1(4) . .
C4 C2 C3 C2 0.2(8) . 23
C1 C2 C3 C2 176.1(3) . 23
C3 C2 C4 C5 0.2(9) . .
C1 C2 C4 C5 -175.7(6) . .
C2 C4 C5 C4 -0.6(12) . 23
C2 C4 C5 C9 -166.9(10) . 25
C2 C4 C5 C6 167.7(9) . .
C4 C5 C6 C9 -95.9(8) 23 25
C4 C5 C6 C9 95.9(8) . 25
C4 C5 C6 N1 -9(2) 23 25
C4 C5 C6 N1 -177.4(14) . 25
C9 C5 C6 N1 86.7(17) 25 25
C4 C5 C6 N1 177.4(14) 23 11
C4 C5 C6 N1 9(2) . 11
C9 C5 C6 N1 -86.7(17) 25 11
C4 C5 C6 N2 -151.5(12) 23 .
C4 C5 C6 N2 40.3(17) . .
C9 C5 C6 N2 -55.6(12) 25 .
C4 C5 C6 N2 -40.3(17) 23 23
C4 C5 C6 N2 151.5(12) . 23
C9 C5 C6 N2 55.6(12) 25 23
C4 C5 C6 C7 143.4(11) 23 23
C4 C5 C6 C7 -24.9(18) . 23
C9 C5 C6 C7 -120.8(13) 25 23
C4 C5 C6 C7 24.9(18) 23 .
C4 C5 C6 C7 -143.4(11) . .
C9 C5 C6 C7 120.7(13) 25 .
C4 C5 C6 C8 -59.5(12) 23 11
C4 C5 C6 C8 132.3(10) . 11
C9 C5 C6 C8 36.4(7) 25 11
C4 C5 C6 C8 -132.3(10) 23 25
C4 C5 C6 C8 59.5(12) . 25
C9 C5 C6 C8 -36.4(7) 25 25
C9 C6 C7 N1 0(2) 25 25
N1 C6 C7 N1 107(3) 11 25
N2 C6 C7 N1 79(3) . 25
N2 C6 C7 N1 3(2) 23 25
C7 C6 C7 N1 130(2) 23 25
C5 C6 C7 N1 -97(3) . 25
C8 C6 C7 N1 3(2) 11 25
C8 C6 C7 N1 55(2) 25 25
C9 C6 C7 N2 -3(3) 25 23
N1 C6 C7 N2 -3(2) 25 23
N1 C6 C7 N2 104.7(16) 11 23
N2 C6 C7 N2 76.0(19) . 23
C7 C6 C7 N2 127.7(11) 23 23
C5 C6 C7 N2 -100.0(15) . 23
C8 C6 C7 N2 0.0(11) 11 23
C8 C6 C7 N2 51.9(13) 25 23
C9 C6 C7 C8 -77(3) 25 .
N1 C6 C7 C8 -77(3) 25 .
N1 C6 C7 C8 30.1(17) 11 .
N2 C6 C7 C8 1.4(18) . .
N2 C6 C7 C8 -74.6(13) 23 .
C7 C6 C7 C8 53.1(14) 23 .
C5 C6 C7 C8 -174.6(16) . .
C8 C6 C7 C8 -74.6(12) 11 .
C8 C6 C7 C8 -22.7(17) 25 .
C9 C6 C7 N2 -54(3) 25 25
N1 C6 C7 N2 -54(2) 25 25
N1 C6 C7 N2 53(2) 11 25
N2 C6 C7 N2 24(2) . 25
N2 C6 C7 N2 -51.6(11) 23 25
C7 C6 C7 N2 76.2(15) 23 25
C5 C6 C7 N2 -151.6(15) . 25
C8 C6 C7 N2 -51.5(13) 11 25
C8 C6 C7 N2 0.3(15) 25 25
N1 C6 C7 C9 0(2) 25 25
N1 C6 C7 C9 107(4) 11 25
N2 C6 C7 C9 79(3) . 25
N2 C6 C7 C9 3(3) 23 25
C7 C6 C7 C9 130(3) 23 25
C5 C6 C7 C9 -97(3) . 25
C8 C6 C7 C9 3(2) 11 25
C8 C6 C7 C9 54(3) 25 25
C9 C6 C7 N1 -41(3) 25 23
N1 C6 C7 N1 -41(2) 25 23
N1 C6 C7 N1 66.7(17) 11 23
N2 C6 C7 N1 38.0(17) . 23
N2 C6 C7 N1 -38.0(9) 23 23
C7 C6 C7 N1 89.7(11) 23 23
C5 C6 C7 N1 -138.0(14) . 23
C8 C6 C7 N1 -38.0(11) 11 23
C8 C6 C7 N1 13.9(12) 25 23
C9 C6 C7 C8 -3(2) 25 11
N1 C6 C7 C8 -3(2) 25 11
N1 C6 C7 C8 104.7(15) 11 11
N2 C6 C7 C8 76.0(15) . 11
N2 C6 C7 C8 0.0(11) 23 11
C7 C6 C7 C8 127.7(11) 23 11
C5 C6 C7 C8 -100.1(16) . 11
C8 C6 C7 C8 51.8(11) 25 11
C9 C6 C7 C7 -130(3) 25 23
N1 C6 C7 C7 -130(2) 25 23
N1 C6 C7 C7 -23.0(10) 11 23
N2 C6 C7 C7 -51.7(13) . 23
N2 C6 C7 C7 -127.7(11) 23 23
C5 C6 C7 C7 132.2(19) . 23
C8 C6 C7 C7 -127.7(11) 11 23
C8 C6 C7 C7 -75.9(12) 25 23
N1 C7 C8 N2 0(2) 25 25
N2 C7 C8 N2 1.8(16) 23 25
C6 C7 C8 N2 60(2) . 25
C9 C7 C8 N2 42(2) 25 25
N1 C7 C8 N2 1.2(17) 23 25
C8 C7 C8 N2 3(3) 11 25
C7 C7 C8 N2 93(2) 23 25
N1 C7 C8 N1 -1.5(15) 25 23
N2 C7 C8 N1 0.6(15) 23 23
C6 C7 C8 N1 58.4(14) . 23
N2 C7 C8 N1 -1.2(17) 25 23
C9 C7 C8 N1 41.1(16) 25 23
C8 C7 C8 N1 2.1(16) 11 23
C7 C7 C8 N1 91.9(12) 23 23
N1 C7 C8 C9 -57(2) 25 .
N2 C7 C8 C9 -55.1(16) 23 .
C6 C7 C8 C9 2.8(17) . .
N2 C7 C8 C9 -56.8(19) 25 .
C9 C7 C8 C9 -14.6(19) 25 .
N1 C7 C8 C9 -55.6(11) 23 .
C8 C7 C8 C9 -53.5(18) 11 .
C7 C7 C8 C9 36.3(15) 23 .
N2 C7 C8 N1 2.1(16) 23 25
C6 C7 C8 N1 60(2) . 25
N2 C7 C8 N1 0(2) 25 25
C9 C7 C8 N1 43(2) 25 25
N1 C7 C8 N1 1.5(15) 23 25
C8 C7 C8 N1 4(2) 11 25
C7 C7 C8 N1 93(2) 23 25
N1 C7 C8 C6 -41(2) 25 25
N2 C7 C8 C6 -38.8(14) 23 25
C6 C7 C8 C6 19.1(14) . 25
N2 C7 C8 C6 -40.6(19) 25 25
C9 C7 C8 C6 1.7(13) 25 25
N1 C7 C8 C6 -39.4(9) 23 25
C8 C7 C8 C6 -37.3(14) 11 25
C7 C7 C8 C6 52.6(9) 23 25
N1 C7 C8 N2 -2.1(16) 25 23
C6 C7 C8 N2 57.9(13) . 23
N2 C7 C8 N2 -1.8(16) 25 23
C9 C7 C8 N2 40.5(12) 25 23
N1 C7 C8 N2 -0.6(15) 23 23
C8 C7 C8 N2 1.5(11) 11 23
C7 C7 C8 N2 91.4(12) 23 23
N1 C7 C8 C7 -3(2) 25 11
N2 C7 C8 C7 -1.3(15) 23 11
C6 C7 C8 C7 56.6(12) . 11
N2 C7 C8 C7 -3(2) 25 11
C9 C7 C8 C7 39.2(12) 25 11
N1 C7 C8 C7 -1.8(10) 23 11
C8 C7 C8 C7 0.3(12) 11 11
C7 C7 C8 C7 90.1(5) 23 11
N1 C7 C8 C8 -93(2) 25 23
N2 C7 C8 C8 -91.4(12) 23 23
C6 C7 C8 C8 -33.5(10) . 23
N2 C7 C8 C8 -93(2) 25 23
C9 C7 C8 C8 -50.9(8) 25 23
N1 C7 C8 C8 -91.9(12) 23 23
C8 C7 C8 C8 -89.9(6) 11 23
C7 C7 C8 C8 0.000(4) 23 23
N2 C8 C9 C6 -3(3) 25 25
N1 C8 C9 C6 -4(3) 23 25
C7 C8 C9 C6 66(3) . 25
N1 C8 C9 C6 45(3) 25 25
N2 C8 C9 C6 32(3) 23 25
C7 C8 C9 C6 -3(2) 11 25
C8 C8 C9 C6 124(3) 23 25
N1 C8 C9 N2 -1(2) 23 25
C7 C8 C9 N2 69(3) . 25
N1 C8 C9 N2 47(2) 25 25
C6 C8 C9 N2 3(3) 25 25
N2 C8 C9 N2 35(2) 23 25
C7 C8 C9 N2 0(2) 11 25
C8 C8 C9 N2 127(3) 23 25
N2 C8 C9 N2 -103(3) 25 11
N1 C8 C9 N2 -104.5(18) 23 11
C7 C8 C9 N2 -35(2) . 11
N1 C8 C9 N2 -56(2) 25 11
C6 C8 C9 N2 -101(4) 25 11
N2 C8 C9 N2 -68.2(19) 23 11
C7 C8 C9 N2 -103.1(18) 11 11
C8 C8 C9 N2 23.3(11) 23 11
N2 C8 C9 N1 1(2) 25 23
C7 C8 C9 N1 69.9(13) . 23
N1 C8 C9 N1 48.7(11) 25 23
C6 C8 C9 N1 4(3) 25 23
N2 C8 C9 N1 36.3(8) 23 23
C7 C8 C9 N1 1.4(11) 11 23
C8 C8 C9 N1 127.9(12) 23 23
N2 C8 C9 N1 -76(3) 25 .
N1 C8 C9 N1 -78(2) 23 .
C7 C8 C9 N1 -8(3) . .
N1 C8 C9 N1 -29(3) 25 .
C6 C8 C9 N1 -74(3) 25 .
N2 C8 C9 N1 -41(2) 23 .
C7 C8 C9 N1 -76.2(16) 11 .
C8 C8 C9 N1 50.3(12) 23 .
N2 C8 C9 C8 -127(3) 25 23
N1 C8 C9 C8 -127.9(12) 23 23
C7 C8 C9 C8 -58.0(19) . 23
N1 C8 C9 C8 -79.2(18) 25 23
C6 C8 C9 C8 -124(3) 25 23
N2 C8 C9 C8 -91.6(14) 23 23
C7 C8 C9 C8 -126.5(12) 11 23
N2 C8 C9 C5 95(3) 25 25
N1 C8 C9 C5 93.6(16) 23 25
C7 C8 C9 C5 163.5(15) . 25
N1 C8 C9 C5 142.2(15) 25 25
C6 C8 C9 C5 97(3) 25 25
N2 C8 C9 C5 129.9(15) 23 25
C7 C8 C9 C5 95.0(18) 11 25
C8 C8 C9 C5 -139(2) 23 25
N2 C8 C9 C7 0(2) 25 11
N1 C8 C9 C7 -1.4(11) 23 11
C7 C8 C9 C7 68.5(16) . 11
N1 C8 C9 C7 47.3(15) 25 11
C6 C8 C9 C7 3(2) 25 11
N2 C8 C9 C7 34.9(12) 23 11
C8 C8 C9 C7 126.5(12) 23 11
N2 C8 C9 C7 -52(3) 25 25
N1 C8 C9 C7 -53.6(15) 23 25
C7 C8 C9 C7 16(2) . 25
N1 C8 C9 C7 -4.9(19) 25 25
C6 C8 C9 C7 -50(3) 25 25
N2 C8 C9 C7 -17.3(15) 23 25
C7 C8 C9 C7 -52.2(12) 11 25
C8 C8 C9 C7 74.3(11) 23 25
C6 C9 N1 C7 0(2) 25 25
N2 C9 N1 C7 79(2) 25 25
N2 C9 N1 C7 175(4) 11 25
N1 C9 N1 C7 53(3) 23 25
C8 C9 N1 C7 176(3) 23 25
C8 C9 N1 C7 108(2) . 25
C5 C9 N1 C7 -64(3) 25 25
C7 C9 N1 C7 37(2) 11 25
N2 C9 N1 C6 79(2) 25 25
N2 C9 N1 C6 175(5) 11 25
N1 C9 N1 C6 53(2) 23 25
C8 C9 N1 C6 176(3) 23 25
C8 C9 N1 C6 108(3) . 25
C5 C9 N1 C6 -64(3) 25 25
C7 C9 N1 C6 37(2) 11 25
C7 C9 N1 C6 0(2) 25 25
C6 C9 N1 C8 -176(3) 25 23
N2 C9 N1 C8 -97.3(19) 25 23
N2 C9 N1 C8 -1(2) 11 23
N1 C9 N1 C8 -122.8(14) 23 23
C8 C9 N1 C8 -68(2) . 23
C5 C9 N1 C8 119.9(14) 25 23
C7 C9 N1 C8 -139.1(13) 11 23
C7 C9 N1 C8 -176(3) 25 23
C6 C9 N1 N2 -100(4) 25 .
N2 C9 N1 N2 -21(3) 25 .
N2 C9 N1 N2 75(3) 11 .
N1 C9 N1 N2 -47(3) 23 .
C8 C9 N1 N2 76(2) 23 .
C8 C9 N1 N2 8(3) . .
C5 C9 N1 N2 -163.9(19) 25 .
C7 C9 N1 N2 -63(2) 11 .
C7 C9 N1 N2 -100(4) 25 .
C6 C9 N1 C8 -72(3) 25 25
N2 C9 N1 C8 7(3) 25 25
N2 C9 N1 C8 103(3) 11 25
N1 C9 N1 C8 -18(3) 23 25
C8 C9 N1 C8 104.6(17) 23 25
C8 C9 N1 C8 37(3) . 25
C5 C9 N1 C8 -135.6(16) 25 25
C7 C9 N1 C8 -35(2) 11 25
C7 C9 N1 C8 -72(3) 25 25
C6 C9 N1 C7 -138(3) 25 23
N2 C9 N1 C7 -59(2) 25 23
N2 C9 N1 C7 37(2) 11 23
N1 C9 N1 C7 -84.3(16) 23 23
C8 C9 N1 C7 38.5(10) 23 23
C8 C9 N1 C7 -29(2) . 23
C5 C9 N1 C7 158.4(12) 25 23
C7 C9 N1 C7 -100.5(13) 11 23
C7 C9 N1 C7 -138(3) 25 23
C7 N1 N2 C8 0(2) 25 25
C6 N1 N2 C8 87(3) 25 25
C8 N1 N2 C8 175(3) 23 25
C9 N1 N2 C8 115(3) . 25
C7 N1 N2 C8 175(3) 23 25
C7 N1 N2 C9 -91(2) 25 25
C6 N1 N2 C9 -5(4) 25 25
C8 N1 N2 C9 83(3) 23 25
C9 N1 N2 C9 24(4) . 25
C8 N1 N2 C9 -92(3) 25 25
C7 N1 N2 C9 84(2) 23 25
C7 N1 N2 C7 -175(3) 25 23
C6 N1 N2 C7 -89(2) 25 23
C8 N1 N2 C7 -0.6(15) 23 23
C9 N1 N2 C7 -60(2) . 23
C8 N1 N2 C7 -175(3) 25 23
C7 N1 N2 C6 -119(3) 25 .
C6 N1 N2 C6 -33(3) 25 .
C8 N1 N2 C6 56(2) 23 .
C9 N1 N2 C6 -4(3) . .
C8 N1 N2 C6 -119(3) 25 .
C7 N1 N2 C6 56.2(16) 23 .
C6 N1 N2 C7 86(3) 25 25
C8 N1 N2 C7 175(3) 23 25
C9 N1 N2 C7 115(3) . 25
C8 N1 N2 C7 0(2) 25 25
C7 N1 N2 C7 175(3) 23 25
C7 N1 N2 C8 -175(3) 25 23
C6 N1 N2 C8 -88(2) 25 23
C9 N1 N2 C8 -59.6(17) . 23
C8 N1 N2 C8 -175(3) 25 23
C7 N1 N2 C8 0.6(15) 23 23
C9 C6 N2 C8 3(2) 25 25
N1 C6 N2 C8 -80(2) 25 25
N1 C6 N2 C8 177(5) 11 25
N2 C6 N2 C8 -55(3) 23 25
C7 C6 N2 C8 -180(100) 23 25
C7 C6 N2 C8 -110(3) . 25
C5 C6 N2 C8 66(3) . 25
C8 C6 N2 C8 -39(2) 11 25
N1 C6 N2 C9 -82(2) 25 25
N1 C6 N2 C9 175(4) 11 25
N2 C6 N2 C9 -58(3) 23 25
C7 C6 N2 C9 178(3) 23 25
C7 C6 N2 C9 -113(3) . 25
C5 C6 N2 C9 63(3) . 25
C8 C6 N2 C9 -41(2) 11 25
C8 C6 N2 C9 -3(2) 25 25
C9 C6 N2 C7 -178(3) 25 23
N1 C6 N2 C7 100.3(18) 25 23
N1 C6 N2 C7 -3(2) 11 23
N2 C6 N2 C7 124.4(12) 23 23
C7 C6 N2 C7 69.5(17) . 23
C5 C6 N2 C7 -114.2(14) . 23
C8 C6 N2 C7 141.1(12) 11 23
C8 C6 N2 C7 180(100) 25 23
C9 C6 N2 N1 112(3) 25 .
N1 C6 N2 N1 30(3) 25 .
N1 C6 N2 N1 -73(3) 11 .
N2 C6 N2 N1 54(3) 23 .
C7 C6 N2 N1 -70(2) 23 .
C7 C6 N2 N1 -1(3) . .
C5 C6 N2 N1 175.5(18) . .
C8 C6 N2 N1 71(2) 11 .
C8 C6 N2 N1 110(4) 25 .
C9 C6 N2 C7 83(3) 25 25
N1 C6 N2 C7 0(3) 25 25
N1 C6 N2 C7 -103(3) 11 25
N2 C6 N2 C7 25(2) 23 25
C7 C6 N2 C7 -99.8(18) 23 25
C7 C6 N2 C7 -30(3) . 25
C5 C6 N2 C7 146.0(17) . 25
C8 C6 N2 C7 41.3(18) 11 25
C8 C6 N2 C7 80(3) 25 25
C9 C6 N2 C8 146(3) 25 23
N1 C6 N2 C8 63.4(19) 25 23
N1 C6 N2 C8 -40(2) 11 23
N2 C6 N2 C8 87.6(14) 23 23
C7 C6 N2 C8 -36.8(9) 23 23
C7 C6 N2 C8 32.7(16) . 23
C5 C6 N2 C8 -151.0(12) . 23
C8 C6 N2 C8 104.3(12) 11 23
C8 C6 N2 C8 143(3) 25 23

loop_
_platon_squeeze_void_nr
_platon_squeeze_void_average_x
_platon_squeeze_void_average_y
_platon_squeeze_void_average_z
_platon_squeeze_void_volume
_platon_squeeze_void_count_electrons
_platon_squeeze_void_content
1 -0.056 -0.035 -0.002 7514 2043 ' '
